data_1513804
loop_
_publ_author_name
'Zhang, Ying-Ming'
'Wang, Ze'
'Chen, Ling'
'Song, Hai-Bin'
'Liu, Yu'

_publ_section_title
;
 Thermodynamics and Structures of Complexation between Tetrasulfonated
 1,5-Dinaphtho-38-crown-10 and Diquaternary Salts in Aqueous Solution.
;
_journal_issue 9
_journal_name_full 'The journal of physical chemistry. B'
_journal_page_first 2433
_journal_page_last 2441
_journal_paper_doi 10.1021/jp4110008
_journal_volume 118
_journal_year 2014
_chemical_formula_sum 'C68 H84.5 N4 O30.25 S4'
_chemical_formula_weight 1570.14
_chemical_name_systematic
; 
 ? 
;
_space_group_IT_number 2
_symmetry_cell_setting triclinic
_symmetry_space_group_name_Hall '-P 1'
_symmetry_space_group_name_H-M 'P -1'
_atom_sites_solution_hydrogens geom
_atom_sites_solution_primary direct
_atom_sites_solution_secondary difmap
_audit_creation_method SHELXL-97
_cell_angle_alpha 77.39(3)
_cell_angle_beta 89.28(3)
_cell_angle_gamma 87.12(3)
_cell_formula_units_Z 2
_cell_length_a 8.3143(17)
_cell_length_b 14.653(3)
_cell_length_c 30.316(6)
_cell_measurement_reflns_used 9444
_cell_measurement_temperature 113(2)
_cell_measurement_theta_max 27.8864
_cell_measurement_theta_min 1.7131
_cell_volume 3599.7(13)
_computing_cell_refinement crystalclear
_computing_data_collection crystalclear
_computing_data_reduction crystalclear
_computing_molecular_graphics 'Bruker SHELXTL'
_computing_publication_material 'Bruker SHELXTL'
_computing_structure_refinement 'SHELXL-97 (Sheldrick, 1997)'
_computing_structure_solution 'SHELXS-97 (Sheldrick, 1990)'
_diffrn_ambient_temperature 113(2)
_diffrn_measured_fraction_theta_full 0.978
_diffrn_measured_fraction_theta_max 0.978
_diffrn_measurement_device_type 'rigaku saturn'
_diffrn_measurement_method '\w scans'
_diffrn_radiation_monochromator confocal
_diffrn_radiation_source 'rotating anode'
_diffrn_radiation_type MoK\a
_diffrn_radiation_wavelength 0.71073
_diffrn_reflns_av_R_equivalents 0.0573
_diffrn_reflns_av_sigmaI/netI 0.0925
_diffrn_reflns_limit_h_max 9
_diffrn_reflns_limit_h_min -9
_diffrn_reflns_limit_k_max 17
_diffrn_reflns_limit_k_min -17
_diffrn_reflns_limit_l_max 36
_diffrn_reflns_limit_l_min -29
_diffrn_reflns_number 26328
_diffrn_reflns_theta_full 25.02
_diffrn_reflns_theta_max 25.02
_diffrn_reflns_theta_min 1.71
_diffrn_standards_decay_% 0
_diffrn_standards_interval_count 0
_diffrn_standards_interval_time 0
_diffrn_standards_number 0
_exptl_absorpt_coefficient_mu 0.224
_exptl_absorpt_correction_T_max 0.9609
_exptl_absorpt_correction_T_min 0.9483
_exptl_absorpt_correction_type multi-scan
_exptl_absorpt_process_details crystalclear
_exptl_crystal_density_diffrn 1.449
_exptl_crystal_density_method 'not measured'
_exptl_crystal_F_000 1653
_exptl_crystal_size_max 0.24
_exptl_crystal_size_mid 0.22
_exptl_crystal_size_min 0.18
_refine_diff_density_max 1.519
_refine_diff_density_min -0.616
_refine_diff_density_rms 0.096
_refine_ls_extinction_method none
_refine_ls_goodness_of_fit_ref 1.055
_refine_ls_hydrogen_treatment constr
_refine_ls_matrix_type full
_refine_ls_number_parameters 986
_refine_ls_number_reflns 12421
_refine_ls_number_restraints 24
_refine_ls_restrained_S_all 1.064
_refine_ls_R_factor_all 0.0979
_refine_ls_R_factor_gt 0.0796
_refine_ls_shift/su_max 0.001
_refine_ls_shift/su_mean 0.000
_refine_ls_structure_factor_coef Fsqd
_refine_ls_weighting_details 'calc w=1/[\s^2^(Fo^2^)+(0.1253P)^2^+5.3021P] where P=(Fo^2^+2Fc^2^)/3'
_refine_ls_weighting_scheme calc
_refine_ls_wR_factor_gt 0.2219
_refine_ls_wR_factor_ref 0.2370
_reflns_number_gt 8743
_reflns_number_total 12421
_reflns_threshold_expression >2sigma(I)
_cod_data_source_file r130620c.cif
_cod_data_source_block shelxl
_cod_depositor_comments
;
The following automatic conversions were performed:

'_symmetry_cell_setting' value 'Triclinic' changed to 'triclinic'
according to
/usr/data/users/saulius/crontab/automatic-downloads/current/ACS/lib/dictionaries/cif_core.dic
dictionary named 'cif_core.dic' version 2.4.2 from
2011-04-26.

'_exptl_absorpt_correction_type' value 'MULTI-SCAN'
changed to 'multi-scan' according to
/usr/data/users/saulius/crontab/automatic-downloads/current/ACS/lib/dictionaries/cif_core.dic
dictionary named 'cif_core.dic' version 2.4.2 from
2011-04-26.

'_refine_ls_hydrogen_treatment' value 'CONSTR' changed
to 'constr' according to
/usr/data/users/saulius/crontab/automatic-downloads/current/ACS/lib/dictionaries/cif_core.dic
dictionary named 'cif_core.dic' version 2.4.2 from 2011-04-26.

Automatic conversion script
Id: cif_fix_values 2281 2013-09-26 08:29:07Z andrius 
;
_cod_original_cell_volume 3599.8(13)
_cod_original_sg_symbol_H-M P-1
_cod_original_formula_sum 'C68 H84.50 N4 O30.25 S4'
_cod_database_code 1513804

loop_
_symmetry_equiv_pos_as_xyz
'x, y, z'
'-x, -y, -z'

loop_
_atom_site_label
_atom_site_type_symbol
_atom_site_fract_x
_atom_site_fract_y
_atom_site_fract_z
_atom_site_U_iso_or_equiv
_atom_site_adp_type
_atom_site_occupancy
_atom_site_symmetry_multiplicity
_atom_site_calc_flag
_atom_site_refinement_flags
_atom_site_disorder_assembly
_atom_site_disorder_group
S1 S 0.27776(19) 0.11935(8) 0.33942(4) 0.0386(3) Uani 1 1 d . . .
S2 S 0.63048(13) 0.27236(8) 0.12746(4) 0.0280(3) Uani 1 1 d . . .
S3 S 0.33526(11) 0.65100(7) 0.37669(3) 0.0183(2) Uani 1 1 d . . .
S4 S 0.75545(11) 0.79956(7) 0.17150(3) 0.0168(2) Uani 1 1 d . . .
O1 O 0.2958(3) 0.3023(2) 0.14376(10) 0.0215(6) Uani 1 1 d . . .
O2 O 0.1970(4) 0.4244(2) 0.05551(10) 0.0257(7) Uani 1 1 d . . .
O3 O 0.2940(4) 0.6175(2) 0.01851(10) 0.0282(7) Uani 1 1 d . . .
O4 O 0.2717(4) 0.7531(3) 0.07197(10) 0.0320(8) Uani 1 1 d . . .
O5 O 0.4380(3) 0.7334(2) 0.17783(10) 0.0290(7) Uani 1 1 d . . .
O6 O 0.6749(3) 0.6407(2) 0.36858(9) 0.0197(6) Uani 1 1 d . . .
O7 O 0.8025(3) 0.5339(2) 0.45479(9) 0.0248(7) Uani 1 1 d . . .
O8 O 0.8186(4) 0.3406(3) 0.46569(12) 0.0396(9) Uani 1 1 d . . .
O9 O 0.7329(5) 0.2001(3) 0.42139(12) 0.0494(10) Uani 1 1 d . . .
O10 O 0.5902(5) 0.2066(2) 0.32744(12) 0.0421(9) Uani 1 1 d . . .
O11 O 0.2931(6) 0.1867(3) 0.36768(12) 0.0505(11) Uani 1 1 d . . .
O12 O 0.4045(5) 0.0436(2) 0.34647(13) 0.0497(10) Uani 1 1 d . . .
O13 O 0.1165(5) 0.0837(2) 0.34212(11) 0.0424(9) Uani 1 1 d . . .
O14 O 0.8051(4) 0.2563(2) 0.12532(13) 0.0391(9) Uani 1 1 d . . .
O15 O 0.5477(3) 0.1916(2) 0.11909(10) 0.0255(7) Uani 1 1 d . . .
O16 O 0.5745(4) 0.3620(2) 0.09999(12) 0.0346(8) Uani 1 1 d . . .
O17 O 0.1589(3) 0.6585(2) 0.37560(10) 0.0267(7) Uani 1 1 d . . .
O18 O 0.3939(3) 0.5607(2) 0.40221(9) 0.0225(6) Uani 1 1 d . . .
O19 O 0.3984(3) 0.7314(2) 0.39096(9) 0.0221(6) Uani 1 1 d . . .
O20 O 0.7421(3) 0.7265(2) 0.14596(9) 0.0210(6) Uani 1 1 d . . .
O21 O 0.6407(3) 0.8791(2) 0.15751(9) 0.0226(6) Uani 1 1 d . . .
O22 O 0.9206(3) 0.8281(2) 0.17139(10) 0.0213(6) Uani 1 1 d . . .
N1 N 0.0331(5) 0.8921(3) 0.35605(13) 0.0294(9) Uani 1 1 d . . .
N2 N -0.0179(4) 1.0475(3) 0.12545(12) 0.0247(8) Uani 1 1 d . . .
N3 N 0.4461(5) 0.3823(3) 0.37595(14) 0.0330(9) Uani 1 1 d . . .
N4 N 0.5719(5) 0.5301(2) 0.14701(13) 0.0266(8) Uani 1 1 d . . .
C1 C 0.2999(6) 0.1781(3) 0.28060(15) 0.0262(10) Uani 1 1 d . . .
C2 C 0.1662(5) 0.1766(3) 0.25537(15) 0.0247(9) Uani 1 1 d . . .
H2 H 0.0737 0.1479 0.2698 0.030 Uiso 1 1 calc R . .
C3 C 0.1596(5) 0.2156(3) 0.20884(14) 0.0209(9) Uani 1 1 d . . .
H3 H 0.0626 0.2163 0.1925 0.025 Uiso 1 1 calc R . .
C4 C 0.2949(5) 0.2529(3) 0.18718(14) 0.0199(9) Uani 1 1 d . . .
C5 C 0.4453(5) 0.2469(3) 0.21024(15) 0.0199(9) Uani 1 1 d . . .
C6 C 0.5940(5) 0.2705(3) 0.18644(16) 0.0247(9) Uani 1 1 d . . .
C7 C 0.7287(5) 0.2787(3) 0.21053(18) 0.0320(11) Uani 1 1 d . . .
H7 H 0.8256 0.2970 0.1949 0.038 Uiso 1 1 calc R . .
C8 C 0.7255(5) 0.2604(3) 0.25800(19) 0.0371(12) Uani 1 1 d . . .
H8 H 0.8176 0.2714 0.2740 0.045 Uiso 1 1 calc R . .
C9 C 0.5905(6) 0.2267(3) 0.28161(16) 0.0310(11) Uani 1 1 d . . .
C10 C 0.4451(5) 0.2163(3) 0.25895(15) 0.0249(9) Uani 1 1 d . . .
C11 C 0.1704(5) 0.2863(3) 0.11463(15) 0.0260(10) Uani 1 1 d . . .
H11A H 0.0682 0.3183 0.1213 0.031 Uiso 1 1 calc R . .
H11B H 0.1536 0.2185 0.1194 0.031 Uiso 1 1 calc R . .
C12 C 0.2205(6) 0.3243(3) 0.06664(16) 0.0304(10) Uani 1 1 d . . .
H12A H 0.3354 0.3066 0.0627 0.037 Uiso 1 1 calc R . .
H12B H 0.1561 0.2969 0.0460 0.037 Uiso 1 1 calc R . .
C13 C 0.2576(6) 0.4605(3) 0.01098(15) 0.0311(11) Uani 1 1 d . . .
H13A H 0.2166 0.4242 -0.0101 0.037 Uiso 1 1 calc R . .
H13B H 0.3766 0.4532 0.0112 0.037 Uiso 1 1 calc R . .
C14 C 0.2076(6) 0.5611(3) -0.00515(15) 0.0313(11) Uani 1 1 d . . .
H14A H 0.2291 0.5806 -0.0380 0.038 Uiso 1 1 calc R . .
H14B H 0.0905 0.5703 -0.0002 0.038 Uiso 1 1 calc R . .
C15 C 0.2561(6) 0.7142(3) 0.00023(14) 0.0275(10) Uani 1 1 d . . .
H15A H 0.1381 0.7268 0.0009 0.033 Uiso 1 1 calc R . .
H15B H 0.2923 0.7308 -0.0316 0.033 Uiso 1 1 calc R . .
C16 C 0.3375(6) 0.7719(3) 0.02720(14) 0.0300(11) Uani 1 1 d . . .
H16A H 0.4548 0.7561 0.0284 0.036 Uiso 1 1 calc R . .
H16B H 0.3203 0.8392 0.0130 0.036 Uiso 1 1 calc R . .
C17 C 0.3584(5) 0.7911(3) 0.10277(14) 0.0243(9) Uani 1 1 d . . .
H17A H 0.3402 0.8600 0.0964 0.029 Uiso 1 1 calc R . .
H17B H 0.4752 0.7762 0.1002 0.029 Uiso 1 1 calc R . .
C18 C 0.2985(5) 0.7478(3) 0.14963(14) 0.0229(9) Uani 1 1 d . . .
H18A H 0.2176 0.7905 0.1600 0.028 Uiso 1 1 calc R . .
H18B H 0.2490 0.6876 0.1499 0.028 Uiso 1 1 calc R . .
C19 C 0.4188(5) 0.7094(3) 0.22318(13) 0.0186(8) Uani 1 1 d . . .
C20 C 0.2778(5) 0.6782(3) 0.24308(14) 0.0182(8) Uani 1 1 d . . .
H20 H 0.1896 0.6701 0.2249 0.022 Uiso 1 1 calc R . .
C21 C 0.2626(5) 0.6579(3) 0.29022(14) 0.0195(9) Uani 1 1 d . . .
H21 H 0.1615 0.6404 0.3035 0.023 Uiso 1 1 calc R . .
C22 C 0.3895(5) 0.6629(3) 0.31753(13) 0.0159(8) Uani 1 1 d . . .
C23 C 0.5446(5) 0.6873(3) 0.29792(13) 0.0162(8) Uani 1 1 d . . .
C24 C 0.6875(5) 0.6835(3) 0.32455(13) 0.0160(8) Uani 1 1 d . . .
C25 C 0.8293(5) 0.7169(3) 0.30526(14) 0.0187(8) Uani 1 1 d . . .
H25 H 0.9210 0.7170 0.3236 0.022 Uiso 1 1 calc R . .
C26 C 0.8382(5) 0.7509(3) 0.25832(13) 0.0182(8) Uani 1 1 d . . .
H26 H 0.9361 0.7754 0.2456 0.022 Uiso 1 1 calc R . .
C27 C 0.7108(5) 0.7499(3) 0.23022(13) 0.0162(8) Uani 1 1 d . . .
C28 C 0.5592(5) 0.7165(3) 0.24913(13) 0.0164(8) Uani 1 1 d . . .
C29 C 0.7674(5) 0.6772(3) 0.40038(13) 0.0206(9) Uani 1 1 d . . .
H29A H 0.7412 0.7450 0.3972 0.025 Uiso 1 1 calc R . .
H29B H 0.8841 0.6681 0.3948 0.025 Uiso 1 1 calc R . .
C30 C 0.7243(5) 0.6246(3) 0.44687(14) 0.0229(9) Uani 1 1 d . . .
H30A H 0.7591 0.6587 0.4697 0.028 Uiso 1 1 calc R . .
H30B H 0.6062 0.6192 0.4494 0.028 Uiso 1 1 calc R . .
C31 C 0.7487(7) 0.4749(3) 0.49476(16) 0.0375(12) Uani 1 1 d . . .
H31A H 0.6329 0.4643 0.4922 0.045 Uiso 1 1 calc R . .
H31B H 0.7629 0.5045 0.5208 0.045 Uiso 1 1 calc R . .
C32 C 0.8442(8) 0.3841(4) 0.50193(16) 0.0429(14) Uani 1 1 d . . .
H32A H 0.9601 0.3951 0.5040 0.051 Uiso 1 1 calc R . .
H32B H 0.8112 0.3427 0.5306 0.051 Uiso 1 1 calc R . .
C33 C 0.9104(8) 0.2572(4) 0.4686(2) 0.0572(17) Uani 1 1 d . . .
H33A H 0.8757 0.2105 0.4953 0.069 Uiso 1 1 calc R . .
H33B H 1.0251 0.2684 0.4727 0.069 Uiso 1 1 calc R . .
C34 C 0.8932(10) 0.2197(6) 0.4277(3) 0.087(2) Uani 1 1 d U . .
H34A H 0.9299 0.2659 0.4010 0.104 Uiso 1 1 calc R . .
H34B H 0.9623 0.1617 0.4304 0.104 Uiso 1 1 calc R . .
C35 C 0.7033(10) 0.1303(4) 0.3985(2) 0.066(2) Uani 1 1 d . . .
H35A H 0.5899 0.1128 0.4034 0.079 Uiso 1 1 calc R . .
H35B H 0.7735 0.0741 0.4107 0.079 Uiso 1 1 calc R . .
C36 C 0.7348(11) 0.1634(6) 0.3482(2) 0.092(3) Uani 1 1 d U . .
H36A H 0.8212 0.2087 0.3432 0.110 Uiso 1 1 calc R . .
H36B H 0.7696 0.1096 0.3350 0.110 Uiso 1 1 calc R . .
C37 C -0.1096(6) 0.9261(3) 0.33791(16) 0.0288(10) Uani 1 1 d . . .
H37 H -0.2008 0.9275 0.3570 0.035 Uiso 1 1 calc R . .
C38 C -0.1257(5) 0.9593(3) 0.29146(15) 0.0239(9) Uani 1 1 d . . .
C39 C -0.2765(5) 0.9965(3) 0.27048(16) 0.0271(10) Uani 1 1 d . . .
H39 H -0.3698 0.9995 0.2886 0.032 Uiso 1 1 calc R . .
C40 C -0.2859(5) 1.0272(3) 0.22497(15) 0.0254(10) Uani 1 1 d . . .
H40 H -0.3858 1.0519 0.2114 0.030 Uiso 1 1 calc R . .
C41 C -0.1457(5) 1.0227(3) 0.19712(15) 0.0210(9) Uani 1 1 d . . .
C42 C -0.1524(5) 1.0514(3) 0.15052(15) 0.0234(9) Uani 1 1 d . . .
H42 H -0.2519 1.0740 0.1361 0.028 Uiso 1 1 calc R . .
C43 C 0.1256(5) 1.0142(3) 0.14390(15) 0.0251(10) Uani 1 1 d . . .
H43 H 0.2168 1.0122 0.1249 0.030 Uiso 1 1 calc R . .
C44 C 0.1420(5) 0.9830(3) 0.19001(15) 0.0219(9) Uani 1 1 d . . .
C45 C 0.2927(5) 0.9456(3) 0.21117(15) 0.0258(10) Uani 1 1 d . . .
H45 H 0.3863 0.9428 0.1931 0.031 Uiso 1 1 calc R . .
C46 C 0.3019(5) 0.9146(3) 0.25627(16) 0.0270(10) Uani 1 1 d . . .
H46 H 0.4019 0.8899 0.2697 0.032 Uiso 1 1 calc R . .
C47 C 0.1616(5) 0.9183(3) 0.28441(15) 0.0255(9) Uani 1 1 d . . .
C48 C 0.1671(6) 0.8863(3) 0.33105(16) 0.0285(10) Uani 1 1 d . . .
H48 H 0.2652 0.8604 0.3453 0.034 Uiso 1 1 calc R . .
C49 C 0.0127(5) 0.9556(3) 0.26446(15) 0.0223(9) Uani 1 1 d . . .
C50 C 0.0022(5) 0.9873(3) 0.21734(14) 0.0203(9) Uani 1 1 d . . .
C51 C 0.0516(7) 0.8650(4) 0.40576(16) 0.0389(12) Uani 1 1 d . . .
H51A H 0.1092 0.9129 0.4163 0.058 Uiso 1 1 calc R . .
H51B H 0.1127 0.8048 0.4139 0.058 Uiso 1 1 calc R . .
H51C H -0.0550 0.8593 0.4200 0.058 Uiso 1 1 calc R . .
C52 C -0.0317(6) 1.0821(4) 0.07578(15) 0.0345(11) Uani 1 1 d . . .
H52A H -0.1169 1.0498 0.0642 0.052 Uiso 1 1 calc R . .
H52B H 0.0709 1.0698 0.0614 0.052 Uiso 1 1 calc R . .
H52C H -0.0584 1.1496 0.0689 0.052 Uiso 1 1 calc R . .
C53 C 0.5907(6) 0.4128(3) 0.36149(16) 0.0299(10) Uani 1 1 d . . .
H53 H 0.6740 0.4123 0.3827 0.036 Uiso 1 1 calc R . .
C54 C 0.6196(5) 0.4451(3) 0.31594(15) 0.0255(10) Uani 1 1 d . . .
C55 C 0.7744(5) 0.4775(3) 0.29891(15) 0.0260(10) Uani 1 1 d . . .
H55 H 0.8591 0.4794 0.3194 0.031 Uiso 1 1 calc R . .
C56 C 0.7988(5) 0.5053(3) 0.25396(15) 0.0260(10) Uani 1 1 d . . .
H56 H 0.9011 0.5265 0.2431 0.031 Uiso 1 1 calc R . .
C57 C 0.6723(5) 0.5033(3) 0.22202(15) 0.0222(9) Uani 1 1 d . . .
C58 C 0.6937(5) 0.5302(3) 0.17542(15) 0.0247(9) Uani 1 1 d . . .
H58 H 0.7963 0.5488 0.1636 0.030 Uiso 1 1 calc R . .
C59 C 0.4238(5) 0.5029(3) 0.16151(16) 0.0276(10) Uani 1 1 d . . .
H59 H 0.3406 0.5040 0.1402 0.033 Uiso 1 1 calc R . .
C60 C 0.3926(5) 0.4735(3) 0.20727(16) 0.0248(10) Uani 1 1 d . . .
C61 C 0.2369(5) 0.4433(3) 0.22424(17) 0.0283(10) Uani 1 1 d . . .
H61 H 0.1508 0.4439 0.2039 0.034 Uiso 1 1 calc R . .
C62 C 0.2136(5) 0.4138(3) 0.26957(18) 0.0328(11) Uani 1 1 d . . .
H62 H 0.1112 0.3929 0.2804 0.039 Uiso 1 1 calc R . .
C63 C 0.3409(5) 0.4137(3) 0.30138(16) 0.0278(10) Uani 1 1 d . . .
C64 C 0.3221(6) 0.3834(3) 0.34759(18) 0.0348(12) Uani 1 1 d . . .
H64 H 0.2205 0.3630 0.3595 0.042 Uiso 1 1 calc R . .
C65 C 0.4939(5) 0.4449(3) 0.28526(15) 0.0241(9) Uani 1 1 d . . .
C66 C 0.5185(5) 0.4743(3) 0.23800(15) 0.0229(9) Uani 1 1 d . . .
C67 C 0.4190(7) 0.3463(4) 0.42491(17) 0.0444(14) Uani 1 1 d . . .
H67A H 0.3929 0.2803 0.4303 0.067 Uiso 1 1 calc R . .
H67B H 0.3294 0.3826 0.4352 0.067 Uiso 1 1 calc R . .
H67C H 0.5167 0.3522 0.4416 0.067 Uiso 1 1 calc R . .
C68 C 0.6014(7) 0.5632(3) 0.09797(16) 0.0359(12) Uani 1 1 d . . .
H68A H 0.6338 0.6281 0.0919 0.054 Uiso 1 1 calc R . .
H68B H 0.5026 0.5597 0.0812 0.054 Uiso 1 1 calc R . .
H68C H 0.6873 0.5235 0.0883 0.054 Uiso 1 1 calc R . .
O23 O 0.3902(4) 0.0936(2) 0.06740(11) 0.0304(7) Uani 1 1 d . . .
O24 O 0.9476(4) 0.7094(2) 0.07719(10) 0.0285(7) Uani 1 1 d . . .
O25 O 0.6466(4) 0.9656(2) 0.06622(11) 0.0327(8) Uani 1 1 d . . .
O26 O 0.0467(4) 0.5212(2) 0.11887(11) 0.0363(8) Uani 1 1 d . . .
O27 O 0.0240(4) 0.4732(3) 0.38860(12) 0.0371(8) Uani 1 1 d . . .
O28 O 0.2412(5) 0.1571(3) 0.98647(12) 0.0490(10) Uani 1 1 d . . .
O29 O 0.5563(5) 0.8928(3) 0.40007(14) 0.0502(10) Uani 1 1 d . . .
O30 O 0.7432(7) 0.8477(5) 0.4777(2) 0.0357(17) Uani 0.50 1 d P A 1
O31 O 0.7428(17) 0.9714(12) 0.5242(6) 0.053(4) Uani 0.25 1 d PU B 1
O32 O 0.6977(13) 0.8893(8) 0.5199(4) 0.019(2) Uani 0.25 1 d PU C 2
O33 O 0.983(2) 0.2819(14) 0.3484(6) 0.064(5) Uani 0.25 1 d P . .

loop_
_atom_site_aniso_label
_atom_site_aniso_U_11
_atom_site_aniso_U_22
_atom_site_aniso_U_33
_atom_site_aniso_U_23
_atom_site_aniso_U_13
_atom_site_aniso_U_12
S1 0.0674(9) 0.0170(6) 0.0308(6) -0.0028(5) -0.0091(6) -0.0044(6)
S2 0.0145(5) 0.0229(6) 0.0503(7) -0.0157(5) 0.0084(5) -0.0039(4)
S3 0.0119(5) 0.0233(6) 0.0195(5) -0.0048(4) 0.0008(4) 0.0002(4)
S4 0.0137(5) 0.0173(5) 0.0199(5) -0.0050(4) 0.0020(4) -0.0020(4)
O1 0.0120(14) 0.0222(16) 0.0304(16) -0.0056(12) -0.0019(12) -0.0019(12)
O2 0.0233(16) 0.0244(17) 0.0272(16) -0.0010(13) 0.0007(12) 0.0002(13)
O3 0.0282(17) 0.0276(18) 0.0285(17) -0.0046(13) -0.0039(13) -0.0051(14)
O4 0.0242(16) 0.055(2) 0.0212(16) -0.0147(14) 0.0039(13) -0.0188(16)
O5 0.0142(15) 0.052(2) 0.0206(15) -0.0058(14) -0.0025(12) -0.0061(14)
O6 0.0140(14) 0.0258(16) 0.0181(14) -0.0023(12) -0.0025(11) -0.0008(12)
O7 0.0198(15) 0.0308(17) 0.0204(15) 0.0001(12) 0.0009(12) 0.0042(13)
O8 0.0299(19) 0.042(2) 0.054(2) -0.0284(17) -0.0088(16) 0.0052(16)
O9 0.070(3) 0.048(2) 0.034(2) -0.0122(17) -0.0165(18) -0.019(2)
O10 0.048(2) 0.0284(19) 0.053(2) -0.0139(16) -0.0276(18) 0.0055(16)
O11 0.092(3) 0.029(2) 0.0330(19) -0.0110(15) -0.007(2) -0.007(2)
O12 0.079(3) 0.0193(18) 0.049(2) -0.0023(15) -0.030(2) 0.0065(18)
O13 0.065(3) 0.0265(19) 0.0353(19) -0.0037(15) 0.0050(18) -0.0149(18)
O14 0.0106(15) 0.039(2) 0.076(3) -0.0307(18) 0.0128(15) -0.0054(14)
O15 0.0164(15) 0.0224(16) 0.0412(18) -0.0144(13) 0.0006(13) -0.0024(12)
O16 0.0297(18) 0.0229(17) 0.050(2) -0.0058(15) 0.0149(15) -0.0052(14)
O17 0.0082(14) 0.047(2) 0.0251(16) -0.0086(14) 0.0013(11) -0.0011(13)
O18 0.0206(15) 0.0204(16) 0.0245(15) -0.0004(12) 0.0010(12) -0.0019(12)
O19 0.0205(15) 0.0231(16) 0.0247(15) -0.0100(12) -0.0044(12) 0.0023(12)
O20 0.0223(15) 0.0187(15) 0.0242(15) -0.0087(12) 0.0052(12) -0.0043(12)
O21 0.0224(15) 0.0192(15) 0.0251(15) -0.0036(12) -0.0025(12) 0.0048(12)
O22 0.0131(14) 0.0234(16) 0.0283(16) -0.0068(12) 0.0024(11) -0.0063(12)
N1 0.039(2) 0.0168(19) 0.032(2) -0.0030(15) -0.0059(17) -0.0032(17)
N2 0.0215(19) 0.0209(19) 0.031(2) -0.0033(15) -0.0037(15) -0.0053(15)
N3 0.042(2) 0.023(2) 0.036(2) -0.0118(17) 0.0072(19) -0.0021(18)
N4 0.032(2) 0.0155(18) 0.033(2) -0.0068(15) -0.0001(16) -0.0038(16)
C1 0.034(3) 0.016(2) 0.028(2) -0.0048(17) -0.0046(19) 0.0024(18)
C2 0.021(2) 0.017(2) 0.037(3) -0.0064(18) 0.0018(18) -0.0017(17)
C3 0.013(2) 0.015(2) 0.035(2) -0.0065(17) -0.0032(17) 0.0009(16)
C4 0.016(2) 0.015(2) 0.029(2) -0.0075(17) 0.0002(17) 0.0009(16)
C5 0.013(2) 0.011(2) 0.037(2) -0.0103(17) -0.0035(17) 0.0004(15)
C6 0.014(2) 0.018(2) 0.046(3) -0.0160(19) -0.0013(18) 0.0016(17)
C7 0.013(2) 0.026(2) 0.064(3) -0.024(2) -0.006(2) 0.0007(18)
C8 0.018(2) 0.028(3) 0.072(4) -0.025(2) -0.018(2) 0.0053(19)
C9 0.033(3) 0.023(2) 0.042(3) -0.017(2) -0.019(2) 0.009(2)
C10 0.025(2) 0.013(2) 0.039(3) -0.0111(18) -0.0065(19) 0.0022(17)
C11 0.020(2) 0.022(2) 0.035(3) -0.0045(18) -0.0093(18) -0.0039(18)
C12 0.033(3) 0.021(2) 0.038(3) -0.0078(19) -0.006(2) 0.003(2)
C13 0.025(2) 0.039(3) 0.029(2) -0.008(2) 0.0037(19) -0.007(2)
C14 0.028(2) 0.037(3) 0.027(2) -0.002(2) -0.0028(19) -0.010(2)
C15 0.029(2) 0.029(2) 0.023(2) -0.0032(18) -0.0005(18) -0.004(2)
C16 0.034(3) 0.037(3) 0.020(2) -0.0048(19) 0.0059(19) -0.014(2)
C17 0.023(2) 0.028(2) 0.023(2) -0.0076(18) -0.0022(17) -0.0076(18)
C18 0.017(2) 0.031(2) 0.022(2) -0.0056(18) -0.0065(16) -0.0017(18)
C19 0.0138(19) 0.023(2) 0.020(2) -0.0055(16) 0.0008(16) 0.0003(16)
C20 0.0124(19) 0.017(2) 0.026(2) -0.0068(16) -0.0047(16) -0.0007(16)
C21 0.0142(19) 0.017(2) 0.027(2) -0.0052(16) 0.0030(16) -0.0039(16)
C22 0.0125(19) 0.016(2) 0.019(2) -0.0031(15) 0.0013(15) 0.0004(15)
C23 0.0112(19) 0.016(2) 0.022(2) -0.0058(16) 0.0007(15) -0.0006(15)
C24 0.0137(19) 0.0122(19) 0.023(2) -0.0053(15) 0.0010(16) 0.0018(15)
C25 0.0125(19) 0.019(2) 0.025(2) -0.0064(16) -0.0036(16) 0.0010(16)
C26 0.0111(19) 0.020(2) 0.024(2) -0.0065(16) 0.0026(15) 0.0000(15)
C27 0.0136(19) 0.015(2) 0.020(2) -0.0041(15) 0.0010(15) -0.0004(15)
C28 0.0129(19) 0.015(2) 0.022(2) -0.0050(15) 0.0008(15) -0.0013(15)
C29 0.0145(19) 0.022(2) 0.025(2) -0.0060(17) -0.0047(16) 0.0020(16)
C30 0.016(2) 0.033(3) 0.020(2) -0.0093(18) -0.0006(16) 0.0039(18)
C31 0.058(3) 0.031(3) 0.024(2) -0.006(2) 0.013(2) -0.007(2)
C32 0.079(4) 0.028(3) 0.021(2) -0.005(2) -0.004(2) -0.001(3)
C33 0.059(4) 0.046(4) 0.072(4) -0.027(3) -0.033(3) 0.014(3)
C34 0.074(5) 0.083(5) 0.118(6) -0.057(5) -0.004(4) 0.003(4)
C35 0.100(5) 0.025(3) 0.075(4) -0.015(3) -0.054(4) 0.011(3)
C36 0.114(6) 0.108(6) 0.062(4) -0.053(4) -0.059(4) 0.078(5)
C37 0.030(2) 0.019(2) 0.039(3) -0.0078(19) 0.003(2) -0.0041(19)
C38 0.025(2) 0.017(2) 0.031(2) -0.0080(17) -0.0016(18) -0.0081(18)
C39 0.020(2) 0.026(2) 0.037(3) -0.0092(19) 0.0028(19) -0.0044(18)
C40 0.018(2) 0.021(2) 0.038(3) -0.0080(19) -0.0051(18) -0.0001(17)
C41 0.017(2) 0.014(2) 0.034(2) -0.0073(17) -0.0028(17) -0.0044(16)
C42 0.018(2) 0.017(2) 0.037(2) -0.0077(18) -0.0034(18) -0.0039(17)
C43 0.020(2) 0.019(2) 0.038(3) -0.0080(18) -0.0017(18) -0.0049(17)
C44 0.020(2) 0.015(2) 0.032(2) -0.0076(17) -0.0014(17) -0.0018(17)
C45 0.020(2) 0.022(2) 0.038(3) -0.0116(19) -0.0012(18) -0.0011(18)
C46 0.020(2) 0.019(2) 0.044(3) -0.0120(19) -0.0106(19) 0.0038(18)
C47 0.025(2) 0.017(2) 0.035(2) -0.0068(18) -0.0066(19) 0.0006(18)
C48 0.030(2) 0.019(2) 0.037(3) -0.0050(19) -0.009(2) 0.0006(19)
C49 0.021(2) 0.015(2) 0.032(2) -0.0074(17) -0.0028(18) -0.0036(17)
C50 0.017(2) 0.013(2) 0.032(2) -0.0073(17) -0.0042(17) -0.0022(16)
C51 0.052(3) 0.035(3) 0.028(3) -0.003(2) -0.008(2) 0.001(2)
C52 0.034(3) 0.039(3) 0.026(2) 0.002(2) -0.005(2) -0.006(2)
C53 0.035(3) 0.021(2) 0.038(3) -0.0136(19) 0.006(2) -0.002(2)
C54 0.027(2) 0.018(2) 0.034(2) -0.0119(18) 0.0022(19) 0.0016(18)
C55 0.025(2) 0.019(2) 0.036(3) -0.0111(18) 0.0000(19) 0.0011(18)
C56 0.022(2) 0.021(2) 0.038(3) -0.0109(19) 0.0037(19) -0.0009(18)
C57 0.017(2) 0.016(2) 0.035(2) -0.0094(17) 0.0016(18) 0.0001(16)
C58 0.021(2) 0.018(2) 0.036(2) -0.0076(18) 0.0000(18) 0.0003(17)
C59 0.025(2) 0.017(2) 0.042(3) -0.0085(19) -0.005(2) -0.0015(18)
C60 0.019(2) 0.015(2) 0.042(3) -0.0118(18) -0.0018(19) 0.0027(17)
C61 0.019(2) 0.017(2) 0.051(3) -0.012(2) -0.003(2) 0.0005(17)
C62 0.018(2) 0.020(2) 0.063(3) -0.016(2) 0.009(2) -0.0017(18)
C63 0.023(2) 0.018(2) 0.043(3) -0.0102(19) 0.009(2) 0.0013(18)
C64 0.033(3) 0.017(2) 0.055(3) -0.012(2) 0.019(2) 0.000(2)
C65 0.021(2) 0.016(2) 0.037(3) -0.0087(18) 0.0049(18) 0.0010(17)
C66 0.020(2) 0.015(2) 0.036(2) -0.0105(17) 0.0014(18) 0.0041(16)
C67 0.061(4) 0.037(3) 0.037(3) -0.010(2) 0.016(3) -0.010(3)
C68 0.051(3) 0.026(3) 0.032(3) -0.006(2) -0.001(2) -0.010(2)
O23 0.0285(17) 0.0295(18) 0.0340(18) -0.0081(14) -0.0040(14) -0.0026(14)
O24 0.0233(16) 0.0327(18) 0.0317(17) -0.0125(14) 0.0021(13) -0.0006(14)
O25 0.0319(18) 0.0329(19) 0.0316(18) -0.0032(14) 0.0003(14) -0.0004(15)
O26 0.0361(19) 0.0329(19) 0.0393(19) -0.0077(15) 0.0059(15) 0.0017(15)
O27 0.0291(18) 0.042(2) 0.044(2) -0.0166(16) 0.0080(15) -0.0043(16)
O28 0.051(2) 0.064(3) 0.0314(19) -0.0137(18) -0.0123(17) 0.021(2)
O29 0.042(2) 0.035(2) 0.071(3) -0.0050(19) -0.0081(19) 0.0022(17)
O30 0.014(3) 0.059(5) 0.034(4) -0.016(3) -0.010(3) 0.019(3)
O31 0.029(6) 0.079(8) 0.077(8) -0.067(7) 0.025(6) -0.027(6)
O32 0.019(2) 0.019(2) 0.020(2) -0.0040(11) 0.0007(10) 0.0000(10)
O33 0.059(11) 0.082(14) 0.053(10) -0.020(9) -0.013(8) 0.010(10)

loop_
_atom_type_symbol
_atom_type_description
_atom_type_scat_dispersion_real
_atom_type_scat_dispersion_imag
_atom_type_scat_source
C C 0.0033 0.0016 'International Tables Vol C Tables 4.2.6.8 and 6.1.1.4'
H H 0.0000 0.0000 'International Tables Vol C Tables 4.2.6.8 and 6.1.1.4'
N N 0.0061 0.0033 'International Tables Vol C Tables 4.2.6.8 and 6.1.1.4'
O O 0.0106 0.0060 'International Tables Vol C Tables 4.2.6.8 and 6.1.1.4'
S S 0.1246 0.1234 'International Tables Vol C Tables 4.2.6.8 and 6.1.1.4'

loop_
_geom_angle_atom_site_label_1
_geom_angle_atom_site_label_2
_geom_angle_atom_site_label_3
_geom_angle
O11 S1 O13 111.6(3)
O11 S1 O12 114.4(2)
O13 S1 O12 112.3(2)
O11 S1 C1 109.1(2)
O13 S1 C1 104.3(2)
O12 S1 C1 104.3(2)
O16 S2 O14 112.8(2)
O16 S2 O15 114.6(2)
O14 S2 O15 110.65(19)
O16 S2 C6 109.9(2)
O14 S2 C6 103.3(2)
O15 S2 C6 104.61(19)
O18 S3 O19 114.99(18)
O18 S3 O17 111.41(18)
O19 S3 O17 110.33(18)
O18 S3 C22 109.66(18)
O19 S3 C22 106.55(18)
O17 S3 C22 103.12(18)
O22 S4 O21 112.36(17)
O22 S4 O20 110.83(17)
O21 S4 O20 113.70(18)
O22 S4 C27 105.05(18)
O21 S4 C27 106.13(17)
O20 S4 C27 108.19(18)
C4 O1 C11 117.3(3)
C13 O2 C12 109.8(3)
C15 O3 C14 110.1(3)
C17 O4 C16 113.6(3)
C19 O5 C18 119.0(3)
C24 O6 C29 116.8(3)
C31 O7 C30 112.4(3)
C33 O8 C32 113.4(4)
C35 O9 C34 118.4(6)
C9 O10 C36 115.6(5)
C37 N1 C48 122.9(4)
C37 N1 C51 120.0(4)
C48 N1 C51 116.9(4)
C43 N2 C42 122.5(4)
C43 N2 C52 119.9(4)
C42 N2 C52 117.6(4)
C53 N3 C64 122.5(4)
C53 N3 C67 119.5(5)
C64 N3 C67 118.0(4)
C58 N4 C59 122.5(4)
C58 N4 C68 118.0(4)
C59 N4 C68 119.4(4)
C2 C1 C10 119.8(4)
C2 C1 S1 113.4(3)
C10 C1 S1 126.5(4)
C1 C2 C3 122.5(4)
C1 C2 H2 118.7
C3 C2 H2 118.7
C4 C3 C2 119.2(4)
C4 C3 H3 120.4
C2 C3 H3 120.4
O1 C4 C3 123.6(4)
O1 C4 C5 114.8(3)
C3 C4 C5 121.5(4)
C4 C5 C6 122.0(4)
C4 C5 C10 117.9(4)
C6 C5 C10 120.1(4)
C7 C6 C5 119.2(4)
C7 C6 S2 114.5(3)
C5 C6 S2 125.5(3)
C6 C7 C8 120.9(4)
C6 C7 H7 119.5
C8 C7 H7 119.5
C9 C8 C7 120.8(4)
C9 C8 H8 119.6
C7 C8 H8 119.6
O10 C9 C8 120.3(4)
O10 C9 C10 118.1(4)
C8 C9 C10 121.5(4)
C9 C10 C1 125.5(4)
C9 C10 C5 116.5(4)
C1 C10 C5 118.0(4)
O1 C11 C12 108.1(4)
O1 C11 H11A 110.1
C12 C11 H11A 110.1
O1 C11 H11B 110.1
C12 C11 H11B 110.1
H11A C11 H11B 108.4
O2 C12 C11 110.3(4)
O2 C12 H12A 109.6
C11 C12 H12A 109.6
O2 C12 H12B 109.6
C11 C12 H12B 109.6
H12A C12 H12B 108.1
O2 C13 C14 111.2(4)
O2 C13 H13A 109.4
C14 C13 H13A 109.4
O2 C13 H13B 109.4
C14 C13 H13B 109.4
H13A C13 H13B 108.0
O3 C14 C13 110.3(4)
O3 C14 H14A 109.6
C13 C14 H14A 109.6
O3 C14 H14B 109.6
C13 C14 H14B 109.6
H14A C14 H14B 108.1
O3 C15 C16 109.5(4)
O3 C15 H15A 109.8
C16 C15 H15A 109.8
O3 C15 H15B 109.8
C16 C15 H15B 109.8
H15A C15 H15B 108.2
O4 C16 C15 108.6(3)
O4 C16 H16A 110.0
C15 C16 H16A 110.0
O4 C16 H16B 110.0
C15 C16 H16B 110.0
H16A C16 H16B 108.3
O4 C17 C18 107.1(3)
O4 C17 H17A 110.3
C18 C17 H17A 110.3
O4 C17 H17B 110.3
C18 C17 H17B 110.3
H17A C17 H17B 108.5
O5 C18 C17 105.3(3)
O5 C18 H18A 110.7
C17 C18 H18A 110.7
O5 C18 H18B 110.7
C17 C18 H18B 110.7
H18A C18 H18B 108.8
O5 C19 C20 122.7(4)
O5 C19 C28 115.2(3)
C20 C19 C28 122.1(4)
C19 C20 C21 120.2(4)
C19 C20 H20 119.9
C21 C20 H20 119.9
C22 C21 C20 121.6(4)
C22 C21 H21 119.2
C20 C21 H21 119.2
C21 C22 C23 119.8(4)
C21 C22 S3 113.9(3)
C23 C22 S3 125.8(3)
C24 C23 C22 122.9(3)
C24 C23 C28 117.9(3)
C22 C23 C28 119.2(3)
O6 C24 C25 122.9(4)
O6 C24 C23 115.7(3)
C25 C24 C23 121.3(4)
C24 C25 C26 119.7(4)
C24 C25 H25 120.1
C26 C25 H25 120.1
C27 C26 C25 122.4(4)
C27 C26 H26 118.8
C25 C26 H26 118.8
C26 C27 C28 119.6(4)
C26 C27 S4 112.9(3)
C28 C27 S4 127.4(3)
C19 C28 C27 124.8(4)
C19 C28 C23 116.5(3)
C27 C28 C23 118.7(4)
O6 C29 C30 107.3(3)
O6 C29 H29A 110.3
C30 C29 H29A 110.3
O6 C29 H29B 110.3
C30 C29 H29B 110.3
H29A C29 H29B 108.5
O7 C30 C29 108.8(3)
O7 C30 H30A 109.9
C29 C30 H30A 109.9
O7 C30 H30B 109.9
C29 C30 H30B 109.9
H30A C30 H30B 108.3
O7 C31 C32 108.7(4)
O7 C31 H31A 110.0
C32 C31 H31A 110.0
O7 C31 H31B 110.0
C32 C31 H31B 110.0
H31A C31 H31B 108.3
O8 C32 C31 109.7(4)
O8 C32 H32A 109.7
C31 C32 H32A 109.7
O8 C32 H32B 109.7
C31 C32 H32B 109.7
H32A C32 H32B 108.2
O8 C33 C34 111.4(6)
O8 C33 H33A 109.3
C34 C33 H33A 109.3
O8 C33 H33B 109.3
C34 C33 H33B 109.3
H33A C33 H33B 108.0
O9 C34 C33 111.2(6)
O9 C34 H34A 109.4
C33 C34 H34A 109.4
O9 C34 H34B 109.4
C33 C34 H34B 109.4
H34A C34 H34B 108.0
O9 C35 C36 110.7(6)
O9 C35 H35A 109.5
C36 C35 H35A 109.5
O9 C35 H35B 109.5
C36 C35 H35B 109.5
H35A C35 H35B 108.1
O10 C36 C35 108.3(6)
O10 C36 H36A 110.0
C35 C36 H36A 110.0
O10 C36 H36B 110.0
C35 C36 H36B 110.0
H36A C36 H36B 108.4
N1 C37 C38 120.8(4)
N1 C37 H37 119.6
C38 C37 H37 119.6
C37 C38 C49 117.7(4)
C37 C38 C39 122.7(4)
C49 C38 C39 119.6(4)
C40 C39 C38 120.3(4)
C40 C39 H39 119.8
C38 C39 H39 119.8
C39 C40 C41 120.4(4)
C39 C40 H40 119.8
C41 C40 H40 119.8
C42 C41 C50 118.6(4)
C42 C41 C40 121.7(4)
C50 C41 C40 119.6(4)
N2 C42 C41 120.2(4)
N2 C42 H42 119.9
C41 C42 H42 119.9
N2 C43 C44 120.9(4)
N2 C43 H43 119.5
C44 C43 H43 119.5
C43 C44 C50 117.8(4)
C43 C44 C45 122.8(4)
C50 C44 C45 119.4(4)
C46 C45 C44 120.5(4)
C46 C45 H45 119.7
C44 C45 H45 119.7
C45 C46 C47 120.8(4)
C45 C46 H46 119.6
C47 C46 H46 119.6
C48 C47 C49 118.2(4)
C48 C47 C46 122.1(4)
C49 C47 C46 119.7(4)
N1 C48 C47 120.0(4)
N1 C48 H48 120.0
C47 C48 H48 120.0
C50 C49 C38 119.9(4)
C50 C49 C47 119.7(4)
C38 C49 C47 120.4(4)
C49 C50 C41 120.1(4)
C49 C50 C44 119.9(4)
C41 C50 C44 120.0(4)
N1 C51 H51A 109.5
N1 C51 H51B 109.5
H51A C51 H51B 109.5
N1 C51 H51C 109.5
H51A C51 H51C 109.5
H51B C51 H51C 109.5
N2 C52 H52A 109.5
N2 C52 H52B 109.5
H52A C52 H52B 109.5
N2 C52 H52C 109.5
H52A C52 H52C 109.5
H52B C52 H52C 109.5
N3 C53 C54 120.5(5)
N3 C53 H53 119.8
C54 C53 H53 119.8
C53 C54 C65 118.5(4)
C53 C54 C55 122.2(4)
C65 C54 C55 119.3(4)
C56 C55 C54 120.1(4)
C56 C55 H55 119.9
C54 C55 H55 119.9
C55 C56 C57 121.2(4)
C55 C56 H56 119.4
C57 C56 H56 119.4
C58 C57 C66 117.6(4)
C58 C57 C56 122.8(4)
C66 C57 C56 119.6(4)
N4 C58 C57 120.9(4)
N4 C58 H58 119.5
C57 C58 H58 119.5
N4 C59 C60 120.4(4)
N4 C59 H59 119.8
C60 C59 H59 119.8
C59 C60 C66 118.2(4)
C59 C60 C61 122.3(4)
C66 C60 C61 119.5(4)
C62 C61 C60 119.8(4)
C62 C61 H61 120.1
C60 C61 H61 120.1
C61 C62 C63 121.4(4)
C61 C62 H62 119.3
C63 C62 H62 119.3
C64 C63 C65 117.6(5)
C64 C63 C62 123.0(4)
C65 C63 C62 119.4(4)
N3 C64 C63 120.8(4)
N3 C64 H64 119.6
C63 C64 H64 119.6
C54 C65 C63 120.1(4)
C54 C65 C66 120.8(4)
C63 C65 C66 119.1(4)
C60 C66 C57 120.4(4)
C60 C66 C65 120.8(4)
C57 C66 C65 118.9(4)
N3 C67 H67A 109.5
N3 C67 H67B 109.5
H67A C67 H67B 109.5
N3 C67 H67C 109.5
H67A C67 H67C 109.5
H67B C67 H67C 109.5
N4 C68 H68A 109.5
N4 C68 H68B 109.5
H68A C68 H68B 109.5
N4 C68 H68C 109.5
H68A C68 H68C 109.5
H68B C68 H68C 109.5

loop_
_geom_bond_atom_site_label_1
_geom_bond_atom_site_label_2
_geom_bond_distance
S1 O11 1.453(4)
S1 O13 1.458(4)
S1 O12 1.474(4)
S1 C1 1.814(5)
S2 O16 1.451(4)
S2 O14 1.462(3)
S2 O15 1.468(3)
S2 C6 1.805(5)
S3 O18 1.444(3)
S3 O19 1.463(3)
S3 O17 1.465(3)
S3 C22 1.817(4)
S4 O22 1.455(3)
S4 O21 1.460(3)
S4 O20 1.461(3)
S4 C27 1.811(4)
O1 C4 1.357(5)
O1 C11 1.435(5)
O2 C13 1.433(5)
O2 C12 1.435(5)
O3 C15 1.425(5)
O3 C14 1.430(6)
O4 C17 1.409(5)
O4 C16 1.432(5)
O5 C19 1.352(5)
O5 C18 1.429(5)
O6 C24 1.350(5)
O6 C29 1.446(5)
O7 C31 1.408(5)
O7 C30 1.423(5)
O8 C33 1.395(7)
O8 C32 1.408(6)
O9 C35 1.388(7)
O9 C34 1.401(9)
O10 C9 1.356(6)
O10 C36 1.418(7)
N1 C37 1.340(6)
N1 C48 1.349(6)
N1 C51 1.480(6)
N2 C43 1.346(6)
N2 C42 1.350(5)
N2 C52 1.484(6)
N3 C53 1.339(6)
N3 C64 1.348(7)
N3 C67 1.481(6)
N4 C58 1.338(6)
N4 C59 1.351(6)
N4 C68 1.481(6)
C1 C2 1.361(6)
C1 C10 1.446(6)
C2 C3 1.402(6)
C2 H2 0.9500
C3 C4 1.371(6)
C3 H3 0.9500
C4 C5 1.430(6)
C5 C6 1.442(6)
C5 C10 1.447(6)
C6 C7 1.369(6)
C7 C8 1.405(7)
C7 H7 0.9500
C8 C9 1.377(7)
C8 H8 0.9500
C9 C10 1.429(6)
C11 C12 1.501(6)
C11 H11A 0.9900
C11 H11B 0.9900
C12 H12A 0.9900
C12 H12B 0.9900
C13 C14 1.487(7)
C13 H13A 0.9900
C13 H13B 0.9900
C14 H14A 0.9900
C14 H14B 0.9900
C15 C16 1.488(6)
C15 H15A 0.9900
C15 H15B 0.9900
C16 H16A 0.9900
C16 H16B 0.9900
C17 C18 1.513(6)
C17 H17A 0.9900
C17 H17B 0.9900
C18 H18A 0.9900
C18 H18B 0.9900
C19 C20 1.365(5)
C19 C28 1.437(6)
C20 C21 1.400(6)
C20 H20 0.9500
C21 C22 1.363(6)
C21 H21 0.9500
C22 C23 1.442(5)
C23 C24 1.437(5)
C23 C28 1.453(5)
C24 C25 1.374(5)
C25 C26 1.404(6)
C25 H25 0.9500
C26 C27 1.370(6)
C26 H26 0.9500
C27 C28 1.441(5)
C29 C30 1.500(6)
C29 H29A 0.9900
C29 H29B 0.9900
C30 H30A 0.9900
C30 H30B 0.9900
C31 C32 1.490(7)
C31 H31A 0.9900
C31 H31B 0.9900
C32 H32A 0.9900
C32 H32B 0.9900
C33 C34 1.473(9)
C33 H33A 0.9900
C33 H33B 0.9900
C34 H34A 0.9900
C34 H34B 0.9900
C35 C36 1.520(10)
C35 H35A 0.9900
C35 H35B 0.9900
C36 H36A 0.9900
C36 H36B 0.9900
C37 C38 1.392(6)
C37 H37 0.9500
C38 C49 1.409(6)
C38 C39 1.440(6)
C39 C40 1.357(6)
C39 H39 0.9500
C40 C41 1.438(6)
C40 H40 0.9500
C41 C42 1.385(6)
C41 C50 1.405(6)
C42 H42 0.9500
C43 C44 1.379(6)
C43 H43 0.9500
C44 C50 1.425(6)
C44 C45 1.443(6)
C45 C46 1.345(6)
C45 H45 0.9500
C46 C47 1.442(6)
C46 H46 0.9500
C47 C48 1.390(6)
C47 C49 1.415(6)
C48 H48 0.9500
C49 C50 1.405(6)
C51 H51A 0.9800
C51 H51B 0.9800
C51 H51C 0.9800
C52 H52A 0.9800
C52 H52B 0.9800
C52 H52C 0.9800
C53 C54 1.380(6)
C53 H53 0.9500
C54 C65 1.408(6)
C54 C55 1.445(6)
C55 C56 1.350(6)
C55 H55 0.9500
C56 C57 1.444(6)
C56 H56 0.9500
C57 C58 1.393(6)
C57 C66 1.414(6)
C58 H58 0.9500
C59 C60 1.385(6)
C59 H59 0.9500
C60 C66 1.412(6)
C60 C61 1.442(6)
C61 C62 1.362(7)
C61 H61 0.9500
C62 C63 1.441(7)
C62 H62 0.9500
C63 C64 1.384(7)
C63 C65 1.418(6)
C64 H64 0.9500
C65 C66 1.418(6)
C67 H67A 0.9800
C67 H67B 0.9800
C67 H67C 0.9800
C68 H68A 0.9800
C68 H68B 0.9800
C68 H68C 0.9800

loop_
_geom_torsion_atom_site_label_1
_geom_torsion_atom_site_label_2
_geom_torsion_atom_site_label_3
_geom_torsion_atom_site_label_4
_geom_torsion
O11 S1 C1 C2 -117.8(4)
O13 S1 C1 C2 1.6(4)
O12 S1 C1 C2 119.6(4)
O11 S1 C1 C10 68.2(5)
O13 S1 C1 C10 -172.4(4)
O12 S1 C1 C10 -54.5(4)
C10 C1 C2 C3 -3.6(7)
S1 C1 C2 C3 -178.1(3)
C1 C2 C3 C4 3.3(6)
C11 O1 C4 C3 -23.5(6)
C11 O1 C4 C5 160.2(4)
C2 C3 C4 O1 -171.6(4)
C2 C3 C4 C5 4.5(6)
O1 C4 C5 C6 -14.8(6)
C3 C4 C5 C6 168.8(4)
O1 C4 C5 C10 165.0(3)
C3 C4 C5 C10 -11.4(6)
C4 C5 C6 C7 169.0(4)
C10 C5 C6 C7 -10.8(6)
C4 C5 C6 S2 -21.7(6)
C10 C5 C6 S2 158.5(3)
O16 S2 C6 C7 -105.3(4)
O14 S2 C6 C7 15.3(4)
O15 S2 C6 C7 131.2(3)
O16 S2 C6 C5 85.0(4)
O14 S2 C6 C5 -154.4(4)
O15 S2 C6 C5 -38.6(4)
C5 C6 C7 C8 2.9(7)
S2 C6 C7 C8 -167.6(4)
C6 C7 C8 C9 5.1(7)
C36 O10 C9 C8 -39.6(7)
C36 O10 C9 C10 143.4(6)
C7 C8 C9 O10 178.0(4)
C7 C8 C9 C10 -5.1(7)
O10 C9 C10 C1 -5.8(7)
C8 C9 C10 C1 177.3(4)
O10 C9 C10 C5 174.3(4)
C8 C9 C10 C5 -2.7(6)
C2 C1 C10 C9 176.5(4)
S1 C1 C10 C9 -9.8(7)
C2 C1 C10 C5 -3.6(6)
S1 C1 C10 C5 170.1(3)
C4 C5 C10 C9 -169.3(4)
C6 C5 C10 C9 10.5(6)
C4 C5 C10 C1 10.7(6)
C6 C5 C10 C1 -169.5(4)
C4 O1 C11 C12 -163.4(3)
C13 O2 C12 C11 175.2(4)
O1 C11 C12 O2 -77.6(4)
C12 O2 C13 C14 169.1(4)
C15 O3 C14 C13 174.9(4)
O2 C13 C14 O3 72.0(5)
C14 O3 C15 C16 176.0(3)
C17 O4 C16 C15 169.5(4)
O3 C15 C16 O4 -65.0(5)
C16 O4 C17 C18 -167.6(4)
C19 O5 C18 C17 169.5(4)
O4 C17 C18 O5 142.3(4)
C18 O5 C19 C20 14.8(6)
C18 O5 C19 C28 -166.8(4)
O5 C19 C20 C21 -177.3(4)
C28 C19 C20 C21 4.4(6)
C19 C20 C21 C22 -4.2(6)
C20 C21 C22 C23 -1.5(6)
C20 C21 C22 S3 171.3(3)
O18 S3 C22 C21 107.6(3)
O19 S3 C22 C21 -127.4(3)
O17 S3 C22 C21 -11.2(4)
O18 S3 C22 C23 -80.2(4)
O19 S3 C22 C23 44.8(4)
O17 S3 C22 C23 161.0(3)
C21 C22 C23 C24 -172.8(4)
S3 C22 C23 C24 15.5(6)
C21 C22 C23 C28 6.8(6)
S3 C22 C23 C28 -164.9(3)
C29 O6 C24 C25 37.3(5)
C29 O6 C24 C23 -146.4(3)
C22 C23 C24 O6 10.8(6)
C28 C23 C24 O6 -168.8(3)
C22 C23 C24 C25 -172.8(4)
C28 C23 C24 C25 7.6(6)
O6 C24 C25 C26 172.7(4)
C23 C24 C25 C26 -3.5(6)
C24 C25 C26 C27 -1.8(6)
C25 C26 C27 C28 2.5(6)
C25 C26 C27 S4 179.2(3)
O22 S4 C27 C26 -0.6(3)
O21 S4 C27 C26 -119.8(3)
O20 S4 C27 C26 117.9(3)
O22 S4 C27 C28 175.8(3)
O21 S4 C27 C28 56.6(4)
O20 S4 C27 C28 -65.8(4)
O5 C19 C28 C27 2.4(6)
C20 C19 C28 C27 -179.2(4)
O5 C19 C28 C23 -177.4(3)
C20 C19 C28 C23 1.0(6)
C26 C27 C28 C19 -178.0(4)
S4 C27 C28 C19 5.9(6)
C26 C27 C28 C23 1.9(6)
S4 C27 C28 C23 -174.2(3)
C24 C23 C28 C19 173.1(4)
C22 C23 C28 C19 -6.5(5)
C24 C23 C28 C27 -6.7(5)
C22 C23 C28 C27 173.7(4)
C24 O6 C29 C30 175.4(3)
C31 O7 C30 C29 -170.7(4)
O6 C29 C30 O7 76.0(4)
C30 O7 C31 C32 -176.3(4)
C33 O8 C32 C31 176.9(5)
O7 C31 C32 O8 -61.9(6)
C32 O8 C33 C34 -173.8(6)
C35 O9 C34 C33 -152.2(6)
O8 C33 C34 O9 -60.8(9)
C34 O9 C35 C36 -73.7(8)
C9 O10 C36 C35 -169.9(5)
O9 C35 C36 O10 -89.3(8)
C48 N1 C37 C38 -1.2(7)
C51 N1 C37 C38 174.5(4)
N1 C37 C38 C49 0.2(6)
N1 C37 C38 C39 -179.9(4)
C37 C38 C39 C40 -179.4(4)
C49 C38 C39 C40 0.5(7)
C38 C39 C40 C41 0.3(6)
C39 C40 C41 C42 178.5(4)
C39 C40 C41 C50 -0.8(6)
C43 N2 C42 C41 1.5(6)
C52 N2 C42 C41 -178.1(4)
C50 C41 C42 N2 -1.7(6)
C40 C41 C42 N2 179.0(4)
C42 N2 C43 C44 -0.6(6)
C52 N2 C43 C44 179.0(4)
N2 C43 C44 C50 0.0(6)
N2 C43 C44 C45 179.1(4)
C43 C44 C45 C46 -178.8(4)
C50 C44 C45 C46 0.2(6)
C44 C45 C46 C47 -0.2(6)
C45 C46 C47 C48 179.6(4)
C45 C46 C47 C49 -0.4(6)
C37 N1 C48 C47 1.4(7)
C51 N1 C48 C47 -174.4(4)
C49 C47 C48 N1 -0.6(6)
C46 C47 C48 N1 179.4(4)
C37 C38 C49 C50 179.2(4)
C39 C38 C49 C50 -0.6(6)
C37 C38 C49 C47 0.6(6)
C39 C38 C49 C47 -179.3(4)
C48 C47 C49 C50 -179.0(4)
C46 C47 C49 C50 1.0(6)
C48 C47 C49 C38 -0.4(6)
C46 C47 C49 C38 179.7(4)
C38 C49 C50 C41 0.1(6)
C47 C49 C50 C41 178.7(4)
C38 C49 C50 C44 -179.6(4)
C47 C49 C50 C44 -1.0(6)
C42 C41 C50 C49 -178.7(4)
C40 C41 C50 C49 0.7(6)
C42 C41 C50 C44 1.0(6)
C40 C41 C50 C44 -179.6(4)
C43 C44 C50 C49 179.5(4)
C45 C44 C50 C49 0.4(6)
C43 C44 C50 C41 -0.2(6)
C45 C44 C50 C41 -179.3(4)
C64 N3 C53 C54 -1.6(7)
C67 N3 C53 C54 178.8(4)
N3 C53 C54 C65 -0.1(6)
N3 C53 C54 C55 -179.3(4)
C53 C54 C55 C56 177.6(4)
C65 C54 C55 C56 -1.5(6)
C54 C55 C56 C57 0.0(6)
C55 C56 C57 C58 -179.1(4)
C55 C56 C57 C66 1.8(6)
C59 N4 C58 C57 -1.2(6)
C68 N4 C58 C57 177.5(4)
C66 C57 C58 N4 1.3(6)
C56 C57 C58 N4 -177.9(4)
C58 N4 C59 C60 0.0(6)
C68 N4 C59 C60 -178.7(4)
N4 C59 C60 C66 1.1(6)
N4 C59 C60 C61 -179.6(4)
C59 C60 C61 C62 179.1(4)
C66 C60 C61 C62 -1.6(6)
C60 C61 C62 C63 1.2(7)
C61 C62 C63 C64 -179.3(4)
C61 C62 C63 C65 0.0(7)
C53 N3 C64 C63 2.2(7)
C67 N3 C64 C63 -178.2(4)
C65 C63 C64 N3 -1.0(6)
C62 C63 C64 N3 178.2(4)
C53 C54 C65 C63 1.2(6)
C55 C54 C65 C63 -179.6(4)
C53 C54 C65 C66 -177.9(4)
C55 C54 C65 C66 1.3(6)
C64 C63 C65 C54 -0.6(6)
C62 C63 C65 C54 -179.9(4)
C64 C63 C65 C66 178.5(4)
C62 C63 C65 C66 -0.8(6)
C59 C60 C66 C57 -0.9(6)
C61 C60 C66 C57 179.8(4)
C59 C60 C66 C65 -179.9(4)
C61 C60 C66 C65 0.7(6)
C58 C57 C66 C60 -0.3(6)
C56 C57 C66 C60 178.9(4)
C58 C57 C66 C65 178.8(4)
C56 C57 C66 C65 -2.0(6)
C54 C65 C66 C60 179.5(4)
C63 C65 C66 C60 0.5(6)
C54 C65 C66 C57 0.5(6)
C63 C65 C66 C57 -178.6(4)
